data_7161208
loop_
_publ_author_name
'Shan, Jing'
'Ke, Zhen-Fu'
'Qin, Lei'
'Cui, Bao-Dong'
'Zhao, Jiang-Yu'
'Chen, Yong-Zheng'

_publ_section_title
;
 Enantioselective [3 + 2] cycloaddition of spirocyclopropyloxindoles with
 2-(phthalimido)acrylates: access to spirocyclopentaneoxindoles.
;
_journal_issue 18
_journal_name_full 'Organic &amp; biomolecular chemistry'
_journal_page_first 3941
_journal_page_last 3946
_journal_paper_doi 10.1039/d6ob00398b
_journal_volume 24
_journal_year 2026
_chemical_absolute_configuration ad
_chemical_formula_moiety 'C26 H23 Br N2 O5'
_chemical_formula_sum 'C26 H23 Br N2 O5'
_chemical_formula_weight 523.37
_space_group_crystal_system orthorhombic
_space_group_IT_number 19
_space_group_name_Hall 'P 2ac 2ab'
_space_group_name_H-M_alt 'P 21 21 21'
_atom_sites_solution_hydrogens mixed
_atom_sites_solution_primary direct
_audit_creation_date 2025-03-21
_audit_creation_method
;
Olex2 1.5-beta
(compiled 2022.04.07 svn.rca3783a0 for OlexSys, GUI svn.r6439)
;
_audit_update_record
;
2026-02-03 deposited with the CCDC.	2026-04-17 downloaded from the CCDC.
;
_cell_angle_alpha 90
_cell_angle_beta 90
_cell_angle_gamma 90
_cell_formula_units_Z 4
_cell_length_a 12.13710(10)
_cell_length_b 12.75540(10)
_cell_length_c 14.93530(10)
_cell_measurement_reflns_used 19521
_cell_measurement_temperature 100.00(10)
_cell_measurement_theta_max 74.5130
_cell_measurement_theta_min 3.6210
_cell_volume 2312.19(3)
_computing_cell_refinement 'CrysAlisPro 1.171.43.121a (Rigaku OD, 2024)'
_computing_data_collection 'CrysAlisPro system (CCD 43.121a 64-bit (release 24-04-2024))'
_computing_data_reduction 'CrysAlisPro 1.171.43.121a (Rigaku OD, 2024)'
_computing_molecular_graphics 'Olex2 1.5-beta (Dolomanov et al., 2009)'
_computing_publication_material 'Olex2 1.5-beta (Dolomanov et al., 2009)'
_computing_structure_refinement 'SHELXL 2018/3 (Sheldrick, 2015)'
_computing_structure_solution 'SHELXS  (Sheldrick, 2008)'
_diffrn_ambient_environment N~2~
_diffrn_ambient_temperature 100.00(10)
_diffrn_detector 'Hybrid Pixel Array Detector'
_diffrn_detector_area_resol_mean 10.0000
_diffrn_detector_type HyPix
_diffrn_measured_fraction_theta_full 0.999
_diffrn_measured_fraction_theta_max 0.989
_diffrn_measurement_details
;
List of Runs (angles in degrees, time in seconds):

  # Type    Start    End  Width  t~exp~   \w     \q     \k     \f   Frames
#--------------------------------------------------------------------------
  1  \w    -72.00 -29.00   0.50    0.05    -- -103.00  77.00 -60.00   86
  2  \w    -15.00  34.00   0.50    0.05    --  -43.18  38.00   0.00   98
  3  \w    -15.00  34.00   0.50    0.05    --  -43.18  38.00 -30.00   98
  4  \w    -13.00  35.00   0.50    0.05    --  -43.18  36.00-120.00   96
  5  \w    -92.00 -30.00   0.50    0.05    -- -103.00  98.00 -11.00  124
  6  \w    -92.00 -29.00   0.50    0.05    -- -103.00 100.00  84.00  126
  7  \w   -101.00 -30.00   0.50    0.05    -- -103.00 126.00 150.00  142
  8  \w    -76.00   6.00   0.50    0.05    --  -43.18 100.00  84.00  164
  9  \w     33.00  92.00   0.50    0.05    --  107.26 -95.00-180.00  118
 10  \w     34.00  93.00   0.50    0.05    --  107.26 -98.00-118.00  118
 11  \w     35.00 101.00   0.50    0.05    --  107.26-126.00 150.00  132
 12  \w     35.00 101.00   0.50    0.05    --  107.26-126.00 150.00  132
 13  \w     35.00 101.00   0.50    0.05    --  107.26-126.00  60.00  132
 14  \w     35.00 101.00   0.50    0.05    --  107.26-126.00  30.00  132
 15  \w     33.00  78.00   0.50    0.05    --  107.26 -77.00 -30.00   90
 16  \w    -34.00  22.00   0.50    0.05    --   43.18 -38.00  30.00  112
 17  \w    -34.00  22.00   0.50    0.05    --   43.18 -38.00 -30.00  112
 18  \w     33.00  78.00   0.50    0.05    --  107.26 -77.00-120.00   90
 19  \w     92.00 139.00   0.50    0.05    --  107.26  15.00-150.00   94
 20  \w     94.00 175.00   0.50    0.05    --  107.26 126.00 -90.00  162
 21  \w     94.00 175.00   0.50    0.05    --  107.26 126.00 -90.00  162
 22  \w    106.00 175.00   0.50    0.05    --  107.26  77.00-180.00  138
 23  \w   -174.00 -99.00   0.50    0.05    -- -103.00 -77.00 -60.00  150
 24  \w   -120.00 -29.00   0.50    0.05    --  -43.18 -38.00 -60.00  182
 25  \w   -169.00 -89.00   0.50    0.05    -- -103.00 -36.00  83.00  160
;
_diffrn_measurement_device 'four-circle diffractometer'
_diffrn_measurement_device_type 'ROD, Synergy Custom system, HyPix'
_diffrn_measurement_method '\w scans'
_diffrn_orient_matrix_type 'CrysAlisPro convention (1999,Acta A55,543-557)'
_diffrn_orient_matrix_UB_11 0.1026512000
_diffrn_orient_matrix_UB_12 0.0524507000
_diffrn_orient_matrix_UB_13 0.0409527000
_diffrn_orient_matrix_UB_21 0.0631950000
_diffrn_orient_matrix_UB_22 -0.0175953000
_diffrn_orient_matrix_UB_23 -0.0882252000
_diffrn_orient_matrix_UB_31 -0.0398025000
_diffrn_orient_matrix_UB_32 0.1073287000
_diffrn_orient_matrix_UB_33 -0.0343723000
_diffrn_radiation_monochromator mirror
_diffrn_radiation_probe x-ray
_diffrn_radiation_type 'Cu K\a'
_diffrn_radiation_wavelength 1.54184
_diffrn_reflns_av_R_equivalents 0.0163
_diffrn_reflns_av_unetI/netI 0.0108
_diffrn_reflns_Laue_measured_fraction_full 0.999
_diffrn_reflns_Laue_measured_fraction_max 0.989
_diffrn_reflns_limit_h_max 14
_diffrn_reflns_limit_h_min -15
_diffrn_reflns_limit_k_max 15
_diffrn_reflns_limit_k_min -11
_diffrn_reflns_limit_l_max 18
_diffrn_reflns_limit_l_min -18
_diffrn_reflns_number 21994
_diffrn_reflns_point_group_measured_fraction_full 0.999
_diffrn_reflns_point_group_measured_fraction_max 0.975
_diffrn_reflns_theta_full 67.684
_diffrn_reflns_theta_max 74.690
_diffrn_reflns_theta_min 4.559
_diffrn_source 'Rotating-anode X-ray tube'
_diffrn_source_type 'Rigaku (Cu) X-ray Source'
_exptl_absorpt_coefficient_mu 2.771
_exptl_absorpt_correction_T_max 1.00000
_exptl_absorpt_correction_T_min 0.78999
_exptl_absorpt_correction_type multi-scan
_exptl_absorpt_process_details
;
CrysAlisPro 1.171.43.121a (Rigaku Oxford Diffraction, 2024)
Empirical absorption correction using spherical harmonics,
implemented in SCALE3 ABSPACK scaling algorithm.
;
_exptl_crystal_colour 'clear light colourless'
_exptl_crystal_density_diffrn 1.503
_exptl_crystal_description block
_exptl_crystal_F_000 1072
_exptl_crystal_size_max 0.14
_exptl_crystal_size_mid 0.13
_exptl_crystal_size_min 0.11
_refine_diff_density_max 0.238
_refine_diff_density_min -0.203
_refine_diff_density_rms 0.042
_refine_ls_abs_structure_details
;
 Flack x determined using 1952 quotients [(I+)-(I-)]/[(I+)+(I-)]
 (Parsons, Flack and Wagner, Acta Cryst. B69 (2013) 249-259).
;
_refine_ls_abs_structure_Flack -0.025(3)
_refine_ls_extinction_method none
_refine_ls_goodness_of_fit_ref 1.030
_refine_ls_hydrogen_treatment mixed
_refine_ls_matrix_type full
_refine_ls_number_parameters 318
_refine_ls_number_reflns 4616
_refine_ls_number_restraints 0
_refine_ls_restrained_S_all 1.030
_refine_ls_R_factor_all 0.0171
_refine_ls_R_factor_gt 0.0170
_refine_ls_shift/su_max 0.001
_refine_ls_shift/su_mean 0.000
_refine_ls_structure_factor_coef Fsqd
_refine_ls_weighting_details 'w=1/[\s^2^(Fo^2^)+(0.0286P)^2^+0.6268P] where P=(Fo^2^+2Fc^2^)/3'
_refine_ls_weighting_scheme calc
_refine_ls_wR_factor_gt 0.0454
_refine_ls_wR_factor_ref 0.0455
_reflns_Friedel_coverage 0.743
_reflns_Friedel_fraction_full 0.999
_reflns_Friedel_fraction_max 0.957
_reflns_number_gt 4599
_reflns_number_total 4616
_reflns_threshold_expression 'I > 2\s(I)'
_cod_data_source_file d6ob00398b2.cif
_cod_data_source_block sj_05
_cod_database_code 7161208
_shelx_shelxl_version_number 2018/3
_chemical_oxdiff_formula 'C H O N Br'
_shelx_space_group_comment
;
The symmetry employed for this shelxl refinement is uniquely defined
by the following loop, which should always be used as a source of
symmetry information in preference to the above space-group names.
They are only intended as comments.
;
_olex2_refinement_description
;
1. Fixed Uiso
 At 1.2 times of:
  All C(H) groups, All C(H,H) groups
 At 1.5 times of:
  All C(H,H,H) groups
2.a Ternary CH refined with riding coordinates:
 C10(H10)
2.b Secondary CH2 refined with riding coordinates:
 C9(H9A,H9B), C11(H11A,H11B)
2.c Aromatic/amide H refined with riding coordinates:
 C3(H3), C5(H5), C16(H16), C17(H17), C18(H18), C19(H19), C29(H29)
2.d Idealised Me refined as rotating group:
 C22(H22A,H22B,H22C), C23(H23A,H23B,H23C), C24(H24A,H24B,H24C)
;
_olex2_submission_special_instructions 'No special instructions were received'
_oxdiff_exptl_absorpt_empirical_details
;
Empirical correction (ABSPACK) includes:
- Absorption correction using spherical harmonics
- Frame scaling
;
_oxdiff_exptl_absorpt_empirical_full_max 1.422
_oxdiff_exptl_absorpt_empirical_full_min 0.841

loop_
_space_group_symop_operation_xyz
'x, y, z'
'-x+1/2, -y, z+1/2'
'-x, y+1/2, -z+1/2'
'x+1/2, -y+1/2, -z'

loop_
_atom_site_label
_atom_site_type_symbol
_atom_site_fract_x
_atom_site_fract_y
_atom_site_fract_z
_atom_site_U_iso_or_equiv
_atom_site_adp_type
_atom_site_occupancy
_atom_site_site_symmetry_order
_atom_site_calc_flag
_atom_site_refinement_flags_posn
_atom_site_refinement_flags_adp
_atom_site_refinement_flags_occupancy
_atom_site_disorder_assembly
_atom_site_disorder_group
Br1 Br 0.71380(2) 1.14543(2) 0.58573(2) 0.02088(6) Uani 1 1 d . . . . .
O1 O 0.62607(13) 0.57877(11) 0.73789(10) 0.0278(3) Uani 1 1 d . . . . .
O2 O 0.79317(14) 0.76966(11) 0.43545(10) 0.0270(3) Uani 1 1 d . . . . .
O3 O 0.80487(12) 0.61272(10) 0.36685(9) 0.0224(3) Uani 1 1 d . . . . .
O4 O 0.55446(11) 0.64561(12) 0.37223(9) 0.0228(3) Uani 1 1 d . . . . .
O5 O 0.71414(14) 0.37553(10) 0.52798(10) 0.0261(3) Uani 1 1 d . . . . .
N1 N 0.62872(14) 0.74741(13) 0.79275(11) 0.0188(3) Uani 1 1 d . . . . .
N2 N 0.64883(13) 0.53136(12) 0.46435(10) 0.0165(3) Uani 1 1 d . . . . .
C1 C 0.65194(14) 0.84872(16) 0.75853(12) 0.0169(3) Uani 1 1 d . . . . .
C2 C 0.63679(17) 0.94652(16) 0.79770(13) 0.0184(4) Uani 1 1 d . . . . .
C3 C 0.65829(16) 1.03334(15) 0.74338(13) 0.0190(4) Uani 1 1 d . . . . .
H3 H 0.648048 1.101775 0.767060 0.023 Uiso 1 1 calc R U . . .
C4 C 0.69427(15) 1.02207(15) 0.65557(12) 0.0180(4) Uani 1 1 d . . . . .
C5 C 0.71355(17) 0.92402(14) 0.61787(12) 0.0177(3) Uani 1 1 d . . . . .
H5 H 0.740967 0.916784 0.558609 0.021 Uiso 1 1 calc R U . . .
C6 C 0.69102(14) 0.83787(15) 0.67050(12) 0.0169(4) Uani 1 1 d . . . . .
C7 C 0.69672(16) 0.72364(14) 0.64605(12) 0.0177(4) Uani 1 1 d . . . . .
C8 C 0.64673(17) 0.67180(15) 0.72886(13) 0.0198(4) Uani 1 1 d . . . . .
C9 C 0.81512(15) 0.68071(15) 0.63293(13) 0.0199(4) Uani 1 1 d . . . . .
H9A H 0.861689 0.731989 0.600618 0.024 Uiso 1 1 calc R U . . .
H9B H 0.849832 0.664396 0.691268 0.024 Uiso 1 1 calc R U . . .
C10 C 0.79891(16) 0.58103(14) 0.57731(13) 0.0190(4) Uani 1 1 d . . . . .
H10 H 0.762637 0.527907 0.616753 0.023 Uiso 1 1 calc R U . . .
C11 C 0.63497(16) 0.69150(15) 0.55946(12) 0.0184(4) Uani 1 1 d . . . . .
H11A H 0.617462 0.754308 0.523212 0.022 Uiso 1 1 calc R U . . .
H11B H 0.565205 0.655409 0.574601 0.022 Uiso 1 1 calc R U . . .
C12 C 0.71184(17) 0.61688(13) 0.50634(12) 0.0169(3) Uani 1 1 d . . . . .
C13 C 0.77269(16) 0.67738(15) 0.43213(13) 0.0200(4) Uani 1 1 d . . . . .
C14 C 0.65756(17) 0.42174(15) 0.47451(12) 0.0190(4) Uani 1 1 d . . . . .
C15 C 0.58105(15) 0.37600(14) 0.40704(13) 0.0191(4) Uani 1 1 d . . . . .
C16 C 0.55757(18) 0.27151(16) 0.38915(14) 0.0235(4) Uani 1 1 d . . . . .
H16 H 0.591148 0.216365 0.422056 0.028 Uiso 1 1 calc R U . . .
C17 C 0.48241(18) 0.25125(17) 0.32064(15) 0.0245(4) Uani 1 1 d . . . . .
H17 H 0.464156 0.180745 0.306501 0.029 Uiso 1 1 calc R U . . .
C18 C 0.43375(16) 0.33231(17) 0.27271(13) 0.0240(4) Uani 1 1 d . . . . .
H18 H 0.383026 0.316040 0.226300 0.029 Uiso 1 1 calc R U . . .
C19 C 0.45767(17) 0.43693(17) 0.29117(13) 0.0213(4) Uani 1 1 d . . . . .
H19 H 0.424460 0.492420 0.258440 0.026 Uiso 1 1 calc R U . . .
C20 C 0.53197(16) 0.45619(15) 0.35933(13) 0.0179(4) Uani 1 1 d . . . . .
C21 C 0.57491(16) 0.55695(15) 0.39506(12) 0.0171(4) Uani 1 1 d . . . . .
C22 C 0.8696(2) 0.65966(17) 0.29619(16) 0.0326(5) Uani 1 1 d . . . . .
H22A H 0.822318 0.704876 0.259584 0.049 Uiso 1 1 calc R U . . .
H22B H 0.901239 0.604375 0.258600 0.049 Uiso 1 1 calc R U . . .
H22C H 0.929003 0.701570 0.322489 0.049 Uiso 1 1 calc R U . . .
C23 C 0.59372(19) 0.96661(17) 0.89128(13) 0.0250(4) Uani 1 1 d . . . . .
H23A H 0.606766 1.040024 0.907448 0.038 Uiso 1 1 calc R U . . .
H23B H 0.632023 0.920807 0.933783 0.038 Uiso 1 1 calc R U . . .
H23C H 0.514483 0.951983 0.893177 0.038 Uiso 1 1 calc R U . . .
C24 C 0.5817(2) 0.72078(18) 0.87963(14) 0.0274(5) Uani 1 1 d . . . . .
H24A H 0.634657 0.737927 0.926958 0.041 Uiso 1 1 calc R U . . .
H24B H 0.565077 0.645628 0.881456 0.041 Uiso 1 1 calc R U . . .
H24C H 0.513786 0.760881 0.888896 0.041 Uiso 1 1 calc R U . . .
C29 C 0.90280(18) 0.53238(16) 0.54137(15) 0.0255(4) Uani 1 1 d . . . . .
H29 H 0.894884 0.470153 0.507017 0.031 Uiso 1 1 calc R U . . .
C30 C 1.00331(19) 0.56774(18) 0.55297(15) 0.0281(4) Uani 1 1 d . . . . .
H30A H 1.022(2) 0.634(2) 0.5896(18) 0.031(6) Uiso 1 1 d . . . . .
H30B H 1.071(2) 0.529(2) 0.5279(19) 0.037(7) Uiso 1 1 d . . . . .

loop_
_atom_site_aniso_label
_atom_site_aniso_U_11
_atom_site_aniso_U_22
_atom_site_aniso_U_33
_atom_site_aniso_U_23
_atom_site_aniso_U_13
_atom_site_aniso_U_12
Br1 0.02645(10) 0.01399(9) 0.02221(9) 0.00357(7) -0.00180(8) -0.00144(8)
O1 0.0381(9) 0.0149(7) 0.0304(8) 0.0024(6) 0.0016(7) -0.0054(6)
O2 0.0356(8) 0.0145(6) 0.0309(7) -0.0023(5) 0.0067(7) -0.0051(6)
O3 0.0292(7) 0.0145(6) 0.0236(7) -0.0005(5) 0.0086(6) -0.0016(5)
O4 0.0298(7) 0.0165(6) 0.0221(6) 0.0031(6) -0.0038(5) 0.0012(6)
O5 0.0363(8) 0.0141(6) 0.0279(7) 0.0016(5) -0.0107(7) 0.0004(6)
N1 0.0230(8) 0.0162(8) 0.0171(7) 0.0027(6) 0.0012(6) -0.0016(6)
N2 0.0217(8) 0.0117(7) 0.0162(7) 0.0003(6) -0.0015(6) -0.0015(6)
C1 0.0161(8) 0.0170(9) 0.0176(8) 0.0012(8) -0.0015(6) -0.0009(7)
C2 0.0186(9) 0.0190(9) 0.0177(8) -0.0010(7) -0.0018(7) 0.0010(7)
C3 0.0214(9) 0.0137(9) 0.0220(9) -0.0033(7) -0.0021(8) 0.0004(7)
C4 0.0201(10) 0.0150(8) 0.0188(8) 0.0035(7) -0.0021(7) -0.0019(7)
C5 0.0198(8) 0.0166(8) 0.0167(8) 0.0002(7) 0.0006(7) -0.0013(8)
C6 0.0167(8) 0.0158(9) 0.0184(8) -0.0014(7) -0.0011(6) -0.0011(7)
C7 0.0208(9) 0.0129(8) 0.0193(8) -0.0004(7) 0.0004(7) -0.0001(7)
C8 0.0213(9) 0.0164(9) 0.0217(9) 0.0006(7) -0.0017(7) -0.0004(7)
C9 0.0198(9) 0.0170(8) 0.0230(9) -0.0037(7) -0.0004(7) 0.0002(7)
C10 0.0209(9) 0.0142(8) 0.0218(9) -0.0026(7) -0.0036(8) 0.0016(7)
C11 0.0201(9) 0.0149(8) 0.0202(8) -0.0016(7) -0.0007(7) 0.0013(7)
C12 0.0212(8) 0.0110(7) 0.0184(8) -0.0013(6) -0.0016(7) -0.0014(7)
C13 0.0211(9) 0.0155(8) 0.0235(9) 0.0000(7) 0.0006(7) -0.0009(7)
C14 0.0263(9) 0.0127(8) 0.0181(8) -0.0002(7) 0.0010(8) -0.0012(7)
C15 0.0223(8) 0.0166(9) 0.0184(8) -0.0024(7) 0.0016(7) -0.0018(7)
C16 0.0312(11) 0.0167(9) 0.0226(10) -0.0020(7) -0.0017(8) -0.0016(8)
C17 0.0283(10) 0.0199(10) 0.0253(10) -0.0075(8) 0.0026(8) -0.0056(8)
C18 0.0220(9) 0.0292(11) 0.0207(9) -0.0084(8) 0.0002(7) -0.0031(8)
C19 0.0212(9) 0.0243(10) 0.0184(9) -0.0019(8) 0.0005(7) -0.0008(8)
C20 0.0199(9) 0.0168(9) 0.0171(9) -0.0015(7) 0.0033(7) -0.0018(7)
C21 0.0208(9) 0.0162(9) 0.0143(8) 0.0004(7) 0.0014(7) -0.0008(7)
C22 0.0424(12) 0.0198(11) 0.0355(11) -0.0013(9) 0.0197(10) -0.0064(10)
C23 0.0334(11) 0.0217(10) 0.0199(10) -0.0025(7) 0.0042(8) 0.0031(8)
C24 0.0392(12) 0.0245(10) 0.0185(9) 0.0050(8) 0.0039(9) -0.0064(9)
C29 0.0276(10) 0.0212(10) 0.0279(10) -0.0058(8) -0.0020(9) 0.0055(8)
C30 0.0275(11) 0.0293(11) 0.0276(10) 0.0002(9) 0.0027(8) 0.0018(9)

loop_
_atom_type_symbol
_atom_type_description
_atom_type_scat_dispersion_real
_atom_type_scat_dispersion_imag
_atom_type_scat_source
C C 0.0181 0.0091 'International Tables Vol C Tables 4.2.6.8 and 6.1.1.4'
H H 0.0000 0.0000 'International Tables Vol C Tables 4.2.6.8 and 6.1.1.4'
Br Br -0.6763 1.2805 'International Tables Vol C Tables 4.2.6.8 and 6.1.1.4'
N N 0.0311 0.0180 'International Tables Vol C Tables 4.2.6.8 and 6.1.1.4'
O O 0.0492 0.0322 'International Tables Vol C Tables 4.2.6.8 and 6.1.1.4'

loop_
_geom_angle_atom_site_label_1
_geom_angle_atom_site_label_2
_geom_angle_atom_site_label_3
_geom_angle
_geom_angle_site_symmetry_1
_geom_angle_site_symmetry_3
_geom_angle_publ_flag
C13 O3 C22 115.85(15) . . ?
C1 N1 C24 127.67(16) . . ?
C8 N1 C1 110.96(15) . . ?
C8 N1 C24 121.12(16) . . ?
C14 N2 C12 130.51(16) . . ?
C21 N2 C12 118.18(15) . . ?
C21 N2 C14 110.91(15) . . ?
C2 C1 N1 129.79(16) . . ?
C2 C1 C6 121.80(18) . . ?
C6 C1 N1 108.35(16) . . ?
C1 C2 C3 116.25(17) . . ?
C1 C2 C23 125.87(18) . . ?
C3 C2 C23 117.80(18) . . ?
C2 C3 H3 119.2 . . ?
C4 C3 C2 121.64(18) . . ?
C4 C3 H3 119.2 . . ?
C3 C4 Br1 118.10(14) . . ?
C3 C4 C5 121.85(17) . . ?
C5 C4 Br1 120.03(14) . . ?
C4 C5 H5 121.6 . . ?
C6 C5 C4 116.89(16) . . ?
C6 C5 H5 121.6 . . ?
C1 C6 C7 109.78(16) . . ?
C5 C6 C1 121.49(17) . . ?
C5 C6 C7 128.66(17) . . ?
C6 C7 C8 101.79(15) . . ?
C6 C7 C9 114.56(15) . . ?
C6 C7 C11 115.90(15) . . ?
C8 C7 C9 108.51(15) . . ?
C8 C7 C11 111.65(16) . . ?
C11 C7 C9 104.44(15) . . ?
O1 C8 N1 124.96(19) . . ?
O1 C8 C7 126.28(18) . . ?
N1 C8 C7 108.76(16) . . ?
C7 C9 H9A 110.9 . . ?
C7 C9 H9B 110.9 . . ?
H9A C9 H9B 109.0 . . ?
C10 C9 C7 104.05(15) . . ?
C10 C9 H9A 110.9 . . ?
C10 C9 H9B 110.9 . . ?
C9 C10 H10 107.4 . . ?
C9 C10 C12 102.21(14) . . ?
C12 C10 H10 107.4 . . ?
C29 C10 C9 115.36(16) . . ?
C29 C10 H10 107.4 . . ?
C29 C10 C12 116.41(16) . . ?
C7 C11 H11A 110.2 . . ?
C7 C11 H11B 110.2 . . ?
C7 C11 C12 107.35(15) . . ?
H11A C11 H11B 108.5 . . ?
C12 C11 H11A 110.2 . . ?
C12 C11 H11B 110.2 . . ?
N2 C12 C10 115.01(14) . . ?
N2 C12 C11 111.10(16) . . ?
N2 C12 C13 108.30(14) . . ?
C11 C12 C10 103.83(14) . . ?
C13 C12 C10 108.07(16) . . ?
C13 C12 C11 110.44(15) . . ?
O2 C13 O3 125.00(18) . . ?
O2 C13 C12 124.02(17) . . ?
O3 C13 C12 110.87(15) . . ?
O5 C14 N2 126.73(18) . . ?
O5 C14 C15 127.67(17) . . ?
N2 C14 C15 105.59(16) . . ?
C16 C15 C14 129.36(18) . . ?
C20 C15 C14 109.13(16) . . ?
C20 C15 C16 121.51(19) . . ?
C15 C16 H16 121.5 . . ?
C15 C16 C17 116.9(2) . . ?
C17 C16 H16 121.5 . . ?
C16 C17 H17 119.4 . . ?
C18 C17 C16 121.20(19) . . ?
C18 C17 H17 119.4 . . ?
C17 C18 H18 119.3 . . ?
C17 C18 C19 121.48(19) . . ?
C19 C18 H18 119.3 . . ?
C18 C19 H19 121.6 . . ?
C20 C19 C18 116.88(19) . . ?
C20 C19 H19 121.6 . . ?
C15 C20 C19 121.98(18) . . ?
C15 C20 C21 107.69(16) . . ?
C19 C20 C21 130.33(18) . . ?
O4 C21 N2 123.78(17) . . ?
O4 C21 C20 129.55(17) . . ?
N2 C21 C20 106.67(15) . . ?
O3 C22 H22A 109.5 . . ?
O3 C22 H22B 109.5 . . ?
O3 C22 H22C 109.5 . . ?
H22A C22 H22B 109.5 . . ?
H22A C22 H22C 109.5 . . ?
H22B C22 H22C 109.5 . . ?
C2 C23 H23A 109.5 . . ?
C2 C23 H23B 109.5 . . ?
C2 C23 H23C 109.5 . . ?
H23A C23 H23B 109.5 . . ?
H23A C23 H23C 109.5 . . ?
H23B C23 H23C 109.5 . . ?
N1 C24 H24A 109.5 . . ?
N1 C24 H24B 109.5 . . ?
N1 C24 H24C 109.5 . . ?
H24A C24 H24B 109.5 . . ?
H24A C24 H24C 109.5 . . ?
H24B C24 H24C 109.5 . . ?
C10 C29 H29 116.9 . . ?
C30 C29 C10 126.18(19) . . ?
C30 C29 H29 116.9 . . ?
C29 C30 H30A 124.1(14) . . ?
C29 C30 H30B 121.6(16) . . ?
H30A C30 H30B 114(2) . . ?

loop_
_geom_bond_atom_site_label_1
_geom_bond_atom_site_label_2
_geom_bond_distance
_geom_bond_site_symmetry_2
_geom_bond_publ_flag
Br1 C4 1.9026(18) . ?
O1 C8 1.220(2) . ?
O2 C13 1.204(2) . ?
O3 C13 1.335(2) . ?
O3 C22 1.445(2) . ?
O4 C21 1.207(2) . ?
O5 C14 1.207(2) . ?
N1 C1 1.418(2) . ?
N1 C8 1.374(3) . ?
N1 C24 1.458(3) . ?
N2 C12 1.472(2) . ?
N2 C14 1.410(2) . ?
N2 C21 1.408(2) . ?
C1 C2 1.390(3) . ?
C1 C6 1.404(2) . ?
C2 C3 1.397(3) . ?
C2 C23 1.514(3) . ?
C3 H3 0.9500 . ?
C3 C4 1.390(3) . ?
C4 C5 1.391(3) . ?
C5 H5 0.9500 . ?
C5 C6 1.379(3) . ?
C6 C7 1.504(2) . ?
C7 C8 1.528(3) . ?
C7 C9 1.550(3) . ?
C7 C11 1.550(3) . ?
C9 H9A 0.9900 . ?
C9 H9B 0.9900 . ?
C9 C10 1.531(2) . ?
C10 H10 1.0000 . ?
C10 C12 1.565(3) . ?
C10 C29 1.504(3) . ?
C11 H11A 0.9900 . ?
C11 H11B 0.9900 . ?
C11 C12 1.551(3) . ?
C12 C13 1.539(3) . ?
C14 C15 1.489(3) . ?
C15 C16 1.389(3) . ?
C15 C20 1.382(3) . ?
C16 H16 0.9500 . ?
C16 C17 1.395(3) . ?
C17 H17 0.9500 . ?
C17 C18 1.389(3) . ?
C18 H18 0.9500 . ?
C18 C19 1.393(3) . ?
C19 H19 0.9500 . ?
C19 C20 1.382(3) . ?
C20 C21 1.486(3) . ?
C22 H22A 0.9800 . ?
C22 H22B 0.9800 . ?
C22 H22C 0.9800 . ?
C23 H23A 0.9800 . ?
C23 H23B 0.9800 . ?
C23 H23C 0.9800 . ?
C24 H24A 0.9800 . ?
C24 H24B 0.9800 . ?
C24 H24C 0.9800 . ?
C29 H29 0.9500 . ?
C29 C30 1.312(3) . ?
C30 H30A 1.03(3) . ?
C30 H30B 1.03(3) . ?

loop_
_geom_torsion_atom_site_label_1
_geom_torsion_atom_site_label_2
_geom_torsion_atom_site_label_3
_geom_torsion_atom_site_label_4
_geom_torsion
_geom_torsion_site_symmetry_1
_geom_torsion_site_symmetry_2
_geom_torsion_site_symmetry_3
_geom_torsion_site_symmetry_4
_geom_torsion_publ_flag
Br1 C4 C5 C6 -175.97(14) . . . . ?
O5 C14 C15 C16 -0.7(4) . . . . ?
O5 C14 C15 C20 179.8(2) . . . . ?
N1 C1 C2 C3 -174.17(19) . . . . ?
N1 C1 C2 C23 2.4(3) . . . . ?
N1 C1 C6 C5 175.63(17) . . . . ?
N1 C1 C6 C7 -1.5(2) . . . . ?
N2 C12 C13 O2 148.83(19) . . . . ?
N2 C12 C13 O3 -34.8(2) . . . . ?
N2 C14 C15 C16 -179.5(2) . . . . ?
N2 C14 C15 C20 0.9(2) . . . . ?
C1 N1 C8 O1 -174.6(2) . . . . ?
C1 N1 C8 C7 5.6(2) . . . . ?
C1 C2 C3 C4 -0.9(3) . . . . ?
C1 C6 C7 C8 4.52(19) . . . . ?
C1 C6 C7 C9 -112.36(17) . . . . ?
C1 C6 C7 C11 125.87(17) . . . . ?
C2 C1 C6 C5 -1.7(3) . . . . ?
C2 C1 C6 C7 -178.86(17) . . . . ?
C2 C3 C4 Br1 176.84(15) . . . . ?
C2 C3 C4 C5 -1.7(3) . . . . ?
C3 C4 C5 C6 2.6(3) . . . . ?
C4 C5 C6 C1 -0.9(3) . . . . ?
C4 C5 C6 C7 175.67(18) . . . . ?
C5 C6 C7 C8 -172.37(19) . . . . ?
C5 C6 C7 C9 70.8(2) . . . . ?
C5 C6 C7 C11 -51.0(3) . . . . ?
C6 C1 C2 C3 2.5(3) . . . . ?
C6 C1 C2 C23 179.08(18) . . . . ?
C6 C7 C8 O1 174.1(2) . . . . ?
C6 C7 C8 N1 -6.1(2) . . . . ?
C6 C7 C9 C10 -160.06(15) . . . . ?
C6 C7 C11 C12 135.87(16) . . . . ?
C7 C9 C10 C12 42.88(18) . . . . ?
C7 C9 C10 C29 170.19(17) . . . . ?
C7 C11 C12 N2 141.31(15) . . . . ?
C7 C11 C12 C10 17.15(19) . . . . ?
C7 C11 C12 C13 -98.49(17) . . . . ?
C8 N1 C1 C2 174.42(19) . . . . ?
C8 N1 C1 C6 -2.6(2) . . . . ?
C8 C7 C9 C10 86.99(18) . . . . ?
C8 C7 C11 C12 -108.21(17) . . . . ?
C9 C7 C8 O1 -64.7(3) . . . . ?
C9 C7 C8 N1 115.11(17) . . . . ?
C9 C7 C11 C12 8.85(19) . . . . ?
C9 C10 C12 N2 -158.37(16) . . . . ?
C9 C10 C12 C11 -36.77(18) . . . . ?
C9 C10 C12 C13 80.52(17) . . . . ?
C9 C10 C29 C30 -0.4(3) . . . . ?
C10 C12 C13 O2 -86.0(2) . . . . ?
C10 C12 C13 O3 90.39(18) . . . . ?
C11 C7 C8 O1 49.9(3) . . . . ?
C11 C7 C8 N1 -130.32(17) . . . . ?
C11 C7 C9 C10 -32.22(18) . . . . ?
C11 C12 C13 O2 27.0(3) . . . . ?
C11 C12 C13 O3 -156.66(15) . . . . ?
C12 N2 C14 O5 7.6(3) . . . . ?
C12 N2 C14 C15 -173.54(17) . . . . ?
C12 N2 C21 O4 -5.3(3) . . . . ?
C12 N2 C21 C20 174.38(15) . . . . ?
C12 C10 C29 C30 119.3(2) . . . . ?
C14 N2 C12 C10 -3.4(3) . . . . ?
C14 N2 C12 C11 -120.9(2) . . . . ?
C14 N2 C12 C13 117.6(2) . . . . ?
C14 N2 C21 O4 -178.79(18) . . . . ?
C14 N2 C21 C20 0.9(2) . . . . ?
C14 C15 C16 C17 -179.32(19) . . . . ?
C14 C15 C20 C19 179.21(17) . . . . ?
C14 C15 C20 C21 -0.4(2) . . . . ?
C15 C16 C17 C18 0.1(3) . . . . ?
C15 C20 C21 O4 179.4(2) . . . . ?
C15 C20 C21 N2 -0.3(2) . . . . ?
C16 C15 C20 C19 -0.4(3) . . . . ?
C16 C15 C20 C21 -179.96(18) . . . . ?
C16 C17 C18 C19 -0.2(3) . . . . ?
C17 C18 C19 C20 0.0(3) . . . . ?
C18 C19 C20 C15 0.3(3) . . . . ?
C18 C19 C20 C21 179.76(19) . . . . ?
C19 C20 C21 O4 -0.2(3) . . . . ?
C19 C20 C21 N2 -179.85(19) . . . . ?
C20 C15 C16 C17 0.2(3) . . . . ?
C21 N2 C12 C10 -175.31(16) . . . . ?
C21 N2 C12 C11 67.1(2) . . . . ?
C21 N2 C12 C13 -54.3(2) . . . . ?
C21 N2 C14 O5 179.97(19) . . . . ?
C21 N2 C14 C15 -1.1(2) . . . . ?
C22 O3 C13 O2 0.4(3) . . . . ?
C22 O3 C13 C12 -175.97(18) . . . . ?
C23 C2 C3 C4 -177.71(18) . . . . ?
C24 N1 C1 C2 0.2(3) . . . . ?
C24 N1 C1 C6 -176.84(19) . . . . ?
C24 N1 C8 O1 0.0(3) . . . . ?
C24 N1 C8 C7 -179.75(18) . . . . ?
C29 C10 C12 N2 75.0(2) . . . . ?
C29 C10 C12 C11 -163.42(16) . . . . ?
C29 C10 C12 C13 -46.1(2) . . . . ?
